data_2012627
loop_
_publ_author_name
'Sugiyama, Teruki'
'Meng, Jiben'
'Matsuura, Teruo'

_publ_section_title
;
 Two-component molecular crystals composed of chloronitrobenzoic acids
 and 4-aminopyridine
;
_journal_issue 4
_journal_name_full 'Acta Crystallographica Section C'
_journal_page_first o242
_journal_page_last o246
_journal_paper_doi 10.1107/S0108270102003657
_journal_volume 58
_journal_year 2002
_chemical_formula_iupac 'C5 H7 N2 + , C7 H3 Cl N O4 -'
_chemical_formula_moiety 'C5 H7 N2 + , C7 H3 Cl N O4 -'
_chemical_formula_sum 'C12 H10 Cl N3 O4'
_chemical_formula_weight 295.68
_chemical_name_systematic ' 4-aminopyridium 2-chloro-4-nitrobenzoate'
_space_group_IT_number 61
_symmetry_cell_setting orthorhombic
_symmetry_space_group_name_Hall '-P 2ac 2ab'
_symmetry_space_group_name_H-M 'P b c a'
_atom_sites_solution_hydrogens geom
_atom_sites_solution_primary direct
_atom_sites_solution_secondary difmap
_cell_angle_alpha 90
_cell_angle_beta 90
_cell_angle_gamma 90
_cell_formula_units_Z 8
_cell_length_a 9.923(3)
_cell_length_b 9.527(3)
_cell_length_c 27.337(7)
_cell_measurement_temperature 293(2)
_cell_volume 2584.3(13)
_computing_cell_refinement XSCANS
_computing_data_collection 'XSCANS (Siemens, 1996)'
_computing_data_reduction 'SHELXTL (Bruker, 1997)'
_computing_molecular_graphics SHELXTL
_computing_publication_material SHELXTL
_computing_structure_refinement 'SHELXL97 (Sheldrick, 1997)'
_computing_structure_solution 'SHELXS97 (Sheldrick, 1997)'
_diffrn_ambient_temperature 293(2)
_diffrn_measured_fraction_theta_full 1.000
_diffrn_measured_fraction_theta_max 1.000
_diffrn_measurement_device_type 'Make? Model? CCD area-detector'
_diffrn_measurement_method '\f and \w scans'
_diffrn_radiation_monochromator graphite
_diffrn_radiation_source 'fine-focus sealed tube'
_diffrn_radiation_type MoK\a
_diffrn_radiation_wavelength 0.71073
_diffrn_reflns_av_R_equivalents 0.071
_diffrn_reflns_av_sigmaI/netI 0.065
_diffrn_reflns_limit_h_max 11
_diffrn_reflns_limit_h_min -11
_diffrn_reflns_limit_k_max 9
_diffrn_reflns_limit_k_min -11
_diffrn_reflns_limit_l_max 32
_diffrn_reflns_limit_l_min -27
_diffrn_reflns_number 10028
_diffrn_reflns_theta_full 25.03
_diffrn_reflns_theta_max 25.03
_diffrn_reflns_theta_min 1.49
_exptl_absorpt_coefficient_mu 0.313
_exptl_absorpt_correction_T_max 0.940
_exptl_absorpt_correction_T_min 0.912
_exptl_absorpt_correction_type multi-scan
_exptl_absorpt_process_details '(SADABS; Sheldrick, 1995)'
_exptl_crystal_colour colourless
_exptl_crystal_density_diffrn 1.520
_exptl_crystal_density_meas ?
_exptl_crystal_density_method 'not measured'
_exptl_crystal_description prism
_exptl_crystal_F_000 1216
_exptl_crystal_size_max 0.30
_exptl_crystal_size_mid 0.25
_exptl_crystal_size_min 0.20
_refine_diff_density_max 0.19
_refine_diff_density_min -0.26
_refine_ls_extinction_method none
_refine_ls_goodness_of_fit_ref 0.959
_refine_ls_hydrogen_treatment constr
_refine_ls_matrix_type full
_refine_ls_number_parameters 181
_refine_ls_number_reflns 2288
_refine_ls_number_restraints 0
_refine_ls_restrained_S_all 0.959
_refine_ls_R_factor_all 0.096
_refine_ls_R_factor_gt 0.040
_refine_ls_shift/su_max <0.001
_refine_ls_shift/su_mean 0.000
_refine_ls_structure_factor_coef Fsqd
_refine_ls_weighting_details 'calc w = 1/[\s^2^(Fo^2^)+(0.07P)^2^] where P=(Fo^2^+2Fc^2^)/3'
_refine_ls_weighting_scheme calc
_refine_ls_wR_factor_gt 0.097
_refine_ls_wR_factor_ref 0.137
_reflns_number_gt 1249
_reflns_number_total 2288
_reflns_threshold_expression I>2\s(I)
_cod_data_source_file gd1189.cif
_cod_data_source_block I
_cod_depositor_comments
;
The following automatic conversions were performed:
'_symmetry_cell_setting' value 'Orthorhombic' changed to 'orthorhombic'
according to '/home/saulius/struct/CIF-dictionaries/cif_core.dic'
dictionary named 'cif_core.dic' version 2.4.1 from 2010-06-29.

Automatic conversion script
Id: cif_fix_enum 1527 2010-12-29 10:47:43Z saulius 

The following automatic conversions were performed:

'_symmetry_cell_setting' value 'Orthorhombic' changed to
'orthorhombic' according to
/home/saulius/struct/CIF-dictionaries/cif_core.dic dictionary named
'cif_core.dic' version 2.4.1 from 2010-06-29.

Automatic conversion script
Id: cif_fix_values 1715 2011-07-08 13:25:40Z adriana 

The following automatic conversions were performed:

'_exptl_crystal_density_meas' value 'not measured' was changed to '?'
- the value is perceived as not measured.

Automatic conversion script
Id: cif_fix_values 3008 2015-01-20 13:52:24Z robertas 
;
_cod_original_cell_volume 2584.5(12)
_cod_original_sg_symbol_H-M Pbca
_cod_database_code 2012627
_cod_database_fobs_code 2012627

loop_
_symmetry_equiv_pos_as_xyz
'x, y, z'
'-x+1/2, -y, z+1/2'
'-x, y+1/2, -z+1/2'
'x+1/2, -y+1/2, -z'
'-x, -y, -z'
'x-1/2, y, -z-1/2'
'x, -y-1/2, z-1/2'
'-x-1/2, y-1/2, z'

loop_
_atom_site_label
_atom_site_fract_x
_atom_site_fract_y
_atom_site_fract_z
_atom_site_U_iso_or_equiv
_atom_site_adp_type
_atom_site_calc_flag
_atom_site_refinement_flags
_atom_site_occupancy
_atom_site_disorder_assembly
_atom_site_disorder_group
_atom_site_type_symbol
Cl1 0.85111(8) 0.00988(11) 0.42905(3) 0.0568(3) Uani d . 1 . . Cl
O1 0.4469(2) 0.2117(3) 0.40453(7) 0.0559(7) Uani d . 1 . . O
O2 0.6346(3) 0.1315(3) 0.37250(8) 0.0632(8) Uani d . 1 . . O
O3 0.6486(3) 0.1049(3) 0.64008(9) 0.0675(8) Uani d . 1 . . O
O4 0.8201(3) -0.0147(3) 0.61549(9) 0.0617(8) Uani d . 1 . . O
N1 0.8181(3) 0.3445(4) 0.33471(10) 0.0656(10) Uani d . 1 . . N
H1A 0.8544 0.4156 0.3489 0.079 Uiso calc R 1 . . H
H1B 0.7626 0.2920 0.3505 0.079 Uiso calc R 1 . . H
N3 0.7211(3) 0.0585(3) 0.60780(10) 0.0482(8) Uani d . 1 . . N
C1 0.8479(3) 0.3153(4) 0.28809(12) 0.0449(9) Uani d . 1 . . C
C2 0.7873(4) 0.2023(4) 0.26399(12) 0.0549(10) Uani d . 1 . . C
H2A 0.7289 0.1434 0.2809 0.066 Uiso calc R 1 . . H
C3 0.8130(4) 0.1782(4) 0.21645(13) 0.0619(11) Uani d . 1 . . C
H3A 0.7707 0.1035 0.2009 0.074 Uiso calc R 1 . . H
N2 0.8976(3) 0.2589(4) 0.19116(11) 0.0593(9) Uani d . 1 . . N
H2B 0.9126 0.2419 0.1607 0.071 Uiso calc R 1 . . H
C4 0.9590(4) 0.3661(5) 0.21320(13) 0.0631(12) Uani d . 1 . . C
H4A 1.0186 0.4211 0.1953 0.076 Uiso calc R 1 . . H
C5 0.9373(3) 0.3973(4) 0.26093(12) 0.0577(11) Uani d . 1 . . C
H5A 0.9816 0.4727 0.2754 0.069 Uiso calc R 1 . . H
C6 0.5629(3) 0.1615(3) 0.40773(11) 0.0359(8) Uani d . 1 . . C
C7 0.6145(3) 0.1374(3) 0.45960(11) 0.0312(7) Uani d . 1 . . C
C8 0.7343(3) 0.0689(3) 0.47179(11) 0.0349(8) Uani d . 1 . . C
C9 0.7686(3) 0.0434(4) 0.52034(11) 0.0388(9) Uani d . 1 . . C
H9A 0.8471 -0.0050 0.5281 0.047 Uiso calc R 1 . . H
C10 0.6850(3) 0.0907(4) 0.55653(10) 0.0370(8) Uani d . 1 . . C
C11 0.5685(3) 0.1631(4) 0.54680(11) 0.0418(9) Uani d . 1 . . C
H11A 0.5141 0.1965 0.5719 0.050 Uiso calc R 1 . . H
C12 0.5352(3) 0.1845(3) 0.49861(11) 0.0401(9) Uani d . 1 . . C
H12A 0.4560 0.2326 0.4916 0.048 Uiso calc R 1 . . H

loop_
_atom_site_aniso_label
_atom_site_aniso_U_11
_atom_site_aniso_U_22
_atom_site_aniso_U_33
_atom_site_aniso_U_12
_atom_site_aniso_U_13
_atom_site_aniso_U_23
Cl1 0.0519(6) 0.0777(8) 0.0406(5) 0.0161(5) 0.0030(4) -0.0075(5)
O1 0.0558(15) 0.080(2) 0.0324(14) 0.0197(15) -0.0096(12) 0.0038(12)
O2 0.0723(17) 0.092(2) 0.0250(13) 0.0244(16) 0.0033(12) -0.0009(13)
O3 0.0739(18) 0.100(2) 0.0288(14) -0.0006(17) 0.0039(13) 0.0022(14)
O4 0.0658(18) 0.077(2) 0.0425(15) 0.0048(16) -0.0174(13) 0.0173(14)
N1 0.079(2) 0.086(3) 0.0318(17) -0.017(2) 0.0108(16) -0.0218(16)
N3 0.056(2) 0.059(2) 0.0298(17) -0.0160(17) -0.0084(16) 0.0083(15)
C1 0.044(2) 0.059(3) 0.032(2) 0.0078(19) 0.0025(16) -0.0078(18)
C2 0.073(3) 0.053(3) 0.039(2) -0.003(2) 0.0089(19) -0.0063(18)
C3 0.085(3) 0.061(3) 0.039(2) 0.013(2) 0.002(2) -0.011(2)
N2 0.063(2) 0.084(3) 0.0312(17) 0.026(2) 0.0051(16) -0.0070(18)
C4 0.049(2) 0.095(4) 0.045(2) 0.004(2) 0.0069(19) 0.007(2)
C5 0.053(2) 0.078(3) 0.042(2) -0.011(2) 0.0022(19) -0.007(2)
C6 0.044(2) 0.034(2) 0.0293(19) -0.0014(17) -0.0037(16) 0.0029(15)
C7 0.0383(18) 0.0278(19) 0.0275(17) -0.0039(15) -0.0020(14) 0.0011(14)
C8 0.0389(18) 0.036(2) 0.0293(18) -0.0034(16) -0.0023(14) -0.0017(15)
C9 0.0360(18) 0.044(2) 0.037(2) -0.0011(16) -0.0065(16) 0.0040(16)
C10 0.0460(19) 0.040(2) 0.0246(17) -0.0086(17) -0.0055(15) 0.0071(15)
C11 0.050(2) 0.048(2) 0.0279(19) -0.0005(18) 0.0044(16) -0.0003(15)
C12 0.048(2) 0.040(2) 0.0327(19) 0.0080(17) -0.0003(16) 0.0045(16)

loop_
_atom_type_symbol
_atom_type_description
_atom_type_scat_dispersion_real
_atom_type_scat_dispersion_imag
_atom_type_scat_source
C C 0.0033 0.0016 'International Tables Vol C Tables 4.2.6.8 and 6.1.1.4'
H H 0.0000 0.0000 'International Tables Vol C Tables 4.2.6.8 and 6.1.1.4'
N N 0.0061 0.0033 'International Tables Vol C Tables 4.2.6.8 and 6.1.1.4'
O O 0.0106 0.0060 'International Tables Vol C Tables 4.2.6.8 and 6.1.1.4'
Cl Cl 0.1484 0.1585 'International Tables Vol C Tables 4.2.6.8 and 6.1.1.4'

loop_
_geom_angle_atom_site_label_1
_geom_angle_atom_site_label_2
_geom_angle_atom_site_label_3
_geom_angle_site_symmetry_1
_geom_angle_site_symmetry_3
_geom_angle
_geom_angle_publ_flag
C1 N1 H1A . . 120.0 no
C1 N1 H1B . . 120.0 no
H1A N1 H1B . . 120.0 no
O3 N3 O4 . . 123.8(3) no
O3 N3 C10 . . 117.8(3) no
O4 N3 C10 . . 118.4(3) no
N1 C1 C5 . . 122.1(3) no
N1 C1 C2 . . 120.9(3) no
C5 C1 C2 . . 117.0(3) no
C3 C2 C1 . . 120.3(4) no
C3 C2 H2A . . 119.8 no
C1 C2 H2A . . 119.8 no
N2 C3 C2 . . 121.6(4) no
N2 C3 H3A . . 119.2 no
C2 C3 H3A . . 119.2 no
C3 N2 C4 . . 119.7(3) no
C3 N2 H2B . . 120.1 no
C4 N2 H2B . . 120.1 no
N2 C4 C5 . . 122.1(4) no
N2 C4 H4A . . 119.0 no
C5 C4 H4A . . 119.0 no
C4 C5 C1 . . 119.3(4) no
C4 C5 H5A . . 120.3 no
C1 C5 H5A . . 120.3 no
O2 C6 O1 1 1 124.5(3) no
O2 C6 O1 . 1 124.5(3) no
O2 C6 O1 1 . 124.5(3) no
O2 C6 O1 . . 124.5(3) no
O2 C6 C7 1 . 119.9(3) no
O2 C6 C7 . . 119.9(3) no
O1 C6 C7 1 . 115.6(3) no
O1 C6 C7 . . 115.6(3) no
C8 C7 C12 . . 116.5(3) no
C8 C7 C6 . . 125.3(3) no
C12 C7 C6 . . 118.2(3) no
C9 C8 C7 . . 121.2(3) no
C9 C8 Cl1 . . 114.9(2) no
C7 C8 Cl1 . . 123.9(2) no
C10 C9 C8 . . 118.9(3) no
C10 C9 H9A . . 120.5 no
C8 C9 H9A . . 120.5 no
C9 C10 C11 . . 122.4(3) no
C9 C10 N3 . . 118.0(3) no
C11 C10 N3 . . 119.5(3) no
C10 C11 C12 . . 117.6(3) no
C10 C11 H11A . . 121.2 no
C12 C11 H11A . . 121.2 no
C11 C12 C7 . . 123.3(3) no
C11 C12 H12A . . 118.4 no
C7 C12 H12A . . 118.4 no

loop_
_geom_bond_atom_site_label_1
_geom_bond_atom_site_label_2
_geom_bond_site_symmetry_2
_geom_bond_distance
_geom_bond_publ_flag
Cl1 C8 . 1.739(3) no
O1 C6 . 1.250(4) no
O2 C6 . 1.231(4) no
O3 N3 . 1.221(4) no
O4 N3 . 1.223(3) no
N1 C1 . 1.338(4) no
N1 H1A . 0.8600 no
N1 H1B . 0.8600 no
N3 C10 . 1.479(4) no
C1 C5 . 1.396(5) no
C1 C2 . 1.398(5) no
C2 C3 . 1.344(5) no
C2 H2A . 0.9300 no
C3 N2 . 1.331(5) no
C3 H3A . 0.9300 no
N2 C4 . 1.333(5) no
N2 H2B . 0.8600 no
C4 C5 . 1.356(5) no
C4 H4A . 0.9300 no
C5 H5A . 0.9300 no
C6 O2 1 1.231(4) no
C6 O1 1 1.250(4) no
C6 C7 . 1.525(4) no
C7 C8 . 1.396(4) no
C7 C12 . 1.399(4) no
C8 C9 . 1.392(4) no
C9 C10 . 1.368(4) no
C9 H9A . 0.9300 no
C10 C11 . 1.372(4) no
C11 C12 . 1.374(4) no
C11 H11A . 0.9300 no
C12 H12A . 0.9300 no

loop_
_geom_hbond_atom_site_label_D
_geom_hbond_atom_site_label_H
_geom_hbond_atom_site_label_A
_geom_hbond_site_symmetry_A
_geom_hbond_distance_DH
_geom_hbond_distance_HA
_geom_hbond_distance_DA
_geom_hbond_angle_DHA
_geom_hbond_publ_flag
N1 H1B O2 1 0.86 2.08 2.915(4) 165 yes
N1 H1A O2 8_765 0.86 2.16 2.961(4) 155 yes
N2 H2B O1 6_656 0.86 1.84 2.699(3) 178 yes
C3 H3A O4 2_654 0.93 2.64 3.434(5) 144 yes
C12 H12A O1 1 0.93 2.39 2.729(4) 101 yes

loop_
_geom_torsion_atom_site_label_1
_geom_torsion_atom_site_label_2
_geom_torsion_atom_site_label_3
_geom_torsion_atom_site_label_4
_geom_torsion_site_symmetry_1
_geom_torsion_site_symmetry_4
_geom_torsion
_geom_torsion_publ_flag
N1 C1 C2 C3 . . 176.7(4) no
C5 C1 C2 C3 . . -1.7(5) no
C1 C2 C3 N2 . . 1.0(6) no
C2 C3 N2 C4 . . 0.2(6) no
C3 N2 C4 C5 . . -0.6(6) no
N2 C4 C5 C1 . . -0.1(6) no
N1 C1 C5 C4 . . -177.2(4) no
C2 C1 C5 C4 . . 1.2(5) no
O2 O2 C6 O1 1 1 0.0(3) no
O2 O2 C6 O1 1 . 0.0(3) no
O2 O2 C6 C7 1 . 0.0(4) no
O1 O1 C6 O2 1 1 0.00(13) no
O1 O1 C6 O2 1 . 0.00(13) no
O1 O1 C6 C7 1 . 0.00(13) no
O2 C6 C7 C8 1 . -7.1(5) no
O2 C6 C7 C8 . . -7.1(5) no
O1 C6 C7 C8 1 . 172.7(3) no
O1 C6 C7 C8 . . 172.7(3) no
O2 C6 C7 C12 1 . 174.3(3) no
O2 C6 C7 C12 . . 174.3(3) no
O1 C6 C7 C12 1 . -5.8(4) no
O1 C6 C7 C12 . . -5.8(4) no
C12 C7 C8 C9 . . 3.0(5) no
C6 C7 C8 C9 . . -175.6(3) no
C12 C7 C8 Cl1 . . -176.8(2) no
C6 C7 C8 Cl1 . . 4.6(5) no
C7 C8 C9 C10 . . -2.1(5) no
Cl1 C8 C9 C10 . . 177.7(3) no
C8 C9 C10 C11 . . -0.3(5) no
C8 C9 C10 N3 . . 178.1(3) no
O3 N3 C10 C9 . . 177.6(3) no
O4 N3 C10 C9 . . -3.5(5) no
O3 N3 C10 C11 . . -4.0(5) no
O4 N3 C10 C11 . . 174.9(3) no
C9 C10 C11 C12 . . 1.7(5) no
N3 C10 C11 C12 . . -176.7(3) no
C10 C11 C12 C7 . . -0.6(5) no
C8 C7 C12 C11 . . -1.7(5) no
C6 C7 C12 C11 . . 177.0(3) no
